data_7122228
loop_
_publ_author_name
'Zhao, Xiangyu'
'Yang, Dawei'
'Zhang, Yahui'
'Wang, Baomin'
'Qu, Jingping'

_publ_section_title
;
 Terminal alkyne insertion into a thiolate-bridged dirhodium hydride
 complex derived from heterolytic cleavage of H<sub>2</sub>.
;
_journal_issue 79
_journal_name_full 'Chemical communications (Cambridge, England)'
_journal_page_first 11112
_journal_page_last 11115
_journal_paper_doi 10.1039/c8cc05738a
_journal_volume 54
_journal_year 2018
_chemical_formula_sum 'C60 H64 B Cl5 Rh2 S2'
_chemical_formula_weight 1243.11
_space_group_IT_number 2
_space_group_name_Hall '-P 1'
_space_group_name_H-M_alt 'P -1'
_symmetry_cell_setting triclinic
_symmetry_space_group_name_Hall '-P 1'
_symmetry_space_group_name_H-M 'P -1'
_atom_sites_solution_hydrogens geom
_atom_sites_solution_primary direct
_atom_sites_solution_secondary difmap
_audit_creation_method SHELXL-97
_audit_update_record
;
2017-07-01 deposited with the CCDC.
2018-08-17 downloaded from the CCDC.
;
_cell_angle_alpha 88.5777(13)
_cell_angle_beta 76.6031(12)
_cell_angle_gamma 79.8761(12)
_cell_formula_units_Z 2
_cell_length_a 11.8882(4)
_cell_length_b 13.8454(5)
_cell_length_c 17.6084(6)
_cell_measurement_reflns_used 9818
_cell_measurement_temperature 100(2)
_cell_measurement_theta_max 27.50
_cell_measurement_theta_min 2.60
_cell_volume 2775.14(17)
_computing_cell_refinement 'Bruker SAINT'
_computing_data_collection 'Bruker APEX2'
_computing_data_reduction 'Bruker SAINT'
_computing_molecular_graphics 'Bruker SHELXTL'
_computing_publication_material 'Bruker SHELXTL'
_computing_structure_refinement 'SHELXL-2014 (Sheldrick 2014)'
_computing_structure_solution 'SHELXS-97 (Sheldrick 2008)'
_diffrn_ambient_temperature 100(2)
_diffrn_measured_fraction_theta_full 0.998
_diffrn_measured_fraction_theta_max 0.998
_diffrn_measurement_device_type 'Bruker APEX-II CCD'
_diffrn_measurement_method '\f and \w scans'
_diffrn_radiation_type MoK\a
_diffrn_radiation_wavelength 0.71073
_diffrn_reflns_av_R_equivalents 0.0345
_diffrn_reflns_av_sigmaI/netI 0.0224
_diffrn_reflns_limit_h_max 14
_diffrn_reflns_limit_h_min -14
_diffrn_reflns_limit_k_max 16
_diffrn_reflns_limit_k_min -16
_diffrn_reflns_limit_l_max 20
_diffrn_reflns_limit_l_min -20
_diffrn_reflns_number 59082
_diffrn_reflns_theta_full 25.00
_diffrn_reflns_theta_max 25.00
_diffrn_reflns_theta_min 2.23
_diffrn_standards_number 0
_exptl_absorpt_coefficient_mu 0.949
_exptl_absorpt_correction_T_max 0.7837
_exptl_absorpt_correction_T_min 0.6483
_exptl_absorpt_correction_type empirical
_exptl_absorpt_process_details SADABS
_exptl_crystal_colour brown
_exptl_crystal_density_diffrn 1.488
_exptl_crystal_density_method 'not measured'
_exptl_crystal_description block
_exptl_crystal_F_000 1272
_exptl_crystal_size_max 0.40
_exptl_crystal_size_mid 0.31
_exptl_crystal_size_min 0.29
_refine_diff_density_max 3.086
_refine_diff_density_min -3.536
_refine_diff_density_rms 0.118
_refine_ls_extinction_method none
_refine_ls_goodness_of_fit_ref 1.091
_refine_ls_hydrogen_treatment 'riding mode'
_refine_ls_matrix_type full
_refine_ls_number_parameters 613
_refine_ls_number_reflns 9759
_refine_ls_number_restraints 423
_refine_ls_restrained_S_all 1.223
_refine_ls_R_factor_all 0.0527
_refine_ls_R_factor_gt 0.0465
_refine_ls_shift/su_max 0.002
_refine_ls_shift/su_mean 0.000
_refine_ls_structure_factor_coef Fsqd
_refine_ls_weighting_details 'calc w=1/[\s^2^(Fo^2^)+(0.0473P)^2^+14.7903P] where P=(Fo^2^+2Fc^2^)/3'
_refine_ls_weighting_scheme calc
_refine_ls_wR_factor_gt 0.1126
_refine_ls_wR_factor_ref 0.1164
_reflns_number_gt 8792
_reflns_number_total 9759
_reflns_threshold_expression >2sigma(I)
_cod_data_source_file c8cc05738a2.cif
_cod_data_source_block 1_CCDC1
_cod_depositor_comments
;
The following automatic conversions were performed:

'_symmetry_cell_setting' value 'Triclinic' changed to 'triclinic'
according to
/home/data/users/saulius/crontab/automatic-downloads/rss-feeds/RSC/lib/dictionaries/cif_core.dic
dictionary named 'cif_core.dic' version 2.4.2 from 2011-04-26.

Automatic conversion script
Id: cif_fix_values 4973 2017-02-22 13:04:09Z antanas 

 Adding full bibliography for 7122227--7122237.cif.
;
_cod_original_sg_symbol_H-M P-1
_cod_database_code 7122228

loop_
_symmetry_equiv_pos_as_xyz
'x, y, z'
'-x, -y, -z'

loop_
_atom_site_label
_atom_site_type_symbol
_atom_site_fract_x
_atom_site_fract_y
_atom_site_fract_z
_atom_site_U_iso_or_equiv
_atom_site_adp_type
_atom_site_occupancy
_atom_site_symmetry_multiplicity
_atom_site_calc_flag
_atom_site_refinement_flags
Rh2 Rh -0.71409(3) 0.74058(2) 1.584409(19) 0.01110(9) Uani 1 1 d U
Rh1 Rh -0.68933(3) 0.64876(2) 1.745723(19) 0.01110(9) Uani 1 1 d U
S1 S -0.56410(9) 0.61726(8) 1.61797(6) 0.01110(9) Uani 1 1 d U
S2 S -0.66792(9) 0.81164(8) 1.69457(6) 0.01110(9) Uani 1 1 d U
Cl5 Cl 0.54940(15) 0.78799(12) 1.04752(10) 0.0450(4) Uani 1 1 d U
Cl4 Cl 0.35698(17) 0.92353(14) 1.00688(11) 0.0541(4) Uani 1 1 d U
C53 C 0.1901(4) 0.7595(3) 1.2381(3) 0.0161(9) Uani 1 1 d U
C22 C -0.3445(4) 0.6744(4) 1.5901(3) 0.0221(10) Uani 1 1 d U
H22A H -0.3121 0.6117 1.5663 0.027 Uiso 1 1 calc R
C48 C 0.0829(4) 0.5708(3) 1.3185(3) 0.0158(9) Uani 1 1 d U
H48A H 0.1631 0.5423 1.2997 0.019 Uiso 1 1 calc R
C21 C -0.4637(4) 0.6985(3) 1.6219(3) 0.0174(10) Uani 1 1 d U
C34 C -1.0432(4) 0.6884(4) 1.7266(3) 0.0218(10) Uani 1 1 d U
H34A H -1.0347 0.6229 1.7084 0.026 Uiso 1 1 calc R
C35 C 0.1943(4) 0.6077(3) 1.1385(3) 0.0141(9) Uani 1 1 d U
C43 C -0.1091(5) 0.7719(4) 1.0647(3) 0.0259(11) Uani 1 1 d U
H43A H -0.1604 0.7410 1.0433 0.031 Uiso 1 1 calc R
C6 C -0.4480(4) 0.5198(4) 1.7827(3) 0.0226(11) Uani 1 1 d U
H6A H -0.4152 0.4889 1.8254 0.034 Uiso 1 1 calc R
H6B H -0.4017 0.5690 1.7583 0.034 Uiso 1 1 calc R
H6C H -0.4456 0.4696 1.7438 0.034 Uiso 1 1 calc R
C8 C -0.8990(5) 0.5799(4) 1.8882(3) 0.0261(11) Uani 1 1 d U
H8A H -0.9108 0.5563 1.9419 0.039 Uiso 1 1 calc R
H8B H -0.9143 0.5308 1.8545 0.039 Uiso 1 1 calc R
H8C H -0.9532 0.6417 1.8866 0.039 Uiso 1 1 calc R
C28 C -0.8284(4) 0.6714(3) 1.6718(3) 0.0159(9) Uani 1 1 d U
C3 C -0.7756(4) 0.5964(3) 1.8602(3) 0.0179(10) Uani 1 1 d U
C14 C -0.7917(4) 0.8617(3) 1.5219(3) 0.0168(9) Uani 1 1 d U
C47 C 0.0321(4) 0.6469(3) 1.2755(3) 0.0155(9) Uani 1 1 d U
C40 C 0.2851(4) 0.6311(4) 1.0772(3) 0.0175(10) Uani 1 1 d U
H40A H 0.3003 0.6964 1.0740 0.021 Uiso 1 1 calc R
C39 C 0.3526(4) 0.5623(4) 1.0216(3) 0.0225(11) Uani 1 1 d U
H39A H 0.4144 0.5805 0.9823 0.027 Uiso 1 1 calc R
C20 C -0.5918(4) 0.9253(4) 1.4995(3) 0.0229(11) Uani 1 1 d U
H20A H -0.5829 0.9638 1.4517 0.034 Uiso 1 1 calc R
H20B H -0.5143 0.8933 1.5058 0.034 Uiso 1 1 calc R
H20C H -0.6306 0.9688 1.5445 0.034 Uiso 1 1 calc R
C4 C -0.7353(4) 0.6845(3) 1.8704(3) 0.0164(9) Uani 1 1 d U
C46 C 0.0418(4) 0.8591(3) 1.1274(3) 0.0181(10) Uani 1 1 d U
H46A H 0.0939 0.8902 1.1478 0.022 Uiso 1 1 calc R
C17 C -0.7185(5) 0.6074(4) 1.4332(3) 0.0231(11) Uani 1 1 d U
H17A H -0.7253 0.6144 1.3789 0.035 Uiso 1 1 calc R
H17B H -0.7832 0.5772 1.4633 0.035 Uiso 1 1 calc R
H17C H -0.6435 0.5659 1.4351 0.035 Uiso 1 1 calc R
C55 C 0.3723(4) 0.8021(4) 1.2591(3) 0.0218(10) Uani 1 1 d U
H55A H 0.4556 0.7878 1.2490 0.026 Uiso 1 1 calc R
C54 C 0.3122(4) 0.7427(3) 1.2259(3) 0.0182(10) Uani 1 1 d U
H54A H 0.3563 0.6886 1.1938 0.022 Uiso 1 1 calc R
C56 C 0.3119(5) 0.8814(4) 1.3062(3) 0.0247(11) Uani 1 1 d U
H56A H 0.3527 0.9227 1.3280 0.030 Uiso 1 1 calc R
C12 C -0.7239(4) 0.7061(3) 1.4674(3) 0.0151(9) Uani 1 1 d U
C33 C -1.1521(5) 0.7357(4) 1.7642(3) 0.0275(12) Uani 1 1 d U
H33A H -1.2180 0.7034 1.7722 0.033 Uiso 1 1 calc R
C36 C 0.1742(4) 0.5112(4) 1.1372(3) 0.0192(10) Uani 1 1 d U
H36A H 0.1131 0.4923 1.1766 0.023 Uiso 1 1 calc R
C50 C -0.0968(4) 0.5768(4) 1.4169(3) 0.0217(10) Uani 1 1 d U
H50A H -0.1399 0.5537 1.4641 0.026 Uiso 1 1 calc R
C25 C -0.4403(4) 0.8568(4) 1.6618(3) 0.0205(10) Uani 1 1 d U
H25A H -0.4727 0.9188 1.6867 0.025 Uiso 1 1 calc R
C42 C -0.0448(4) 0.7205(4) 1.1141(3) 0.0202(10) Uani 1 1 d U
H42A H -0.0536 0.6545 1.1258 0.024 Uiso 1 1 calc R
C13 C -0.8274(4) 0.7740(3) 1.5020(3) 0.0165(9) Uani 1 1 d U
C26 C -0.5118(4) 0.7895(4) 1.6576(3) 0.0187(10) Uani 1 1 d U
C49 C 0.0202(4) 0.5359(4) 1.3873(3) 0.0188(10) Uani 1 1 d U
H49A H 0.0575 0.4840 1.4140 0.023 Uiso 1 1 calc R
C41 C 0.0325(4) 0.7617(3) 1.1475(3) 0.0159(9) Uani 1 1 d U
C10 C -0.5277(4) 0.7368(4) 1.8476(3) 0.0209(10) Uani 1 1 d U
H10A H -0.5052 0.7289 1.8978 0.031 Uiso 1 1 calc R
H10B H -0.5677 0.8043 1.8436 0.031 Uiso 1 1 calc R
H10C H -0.4573 0.7228 1.8050 0.031 Uiso 1 1 calc R
C30 C -0.9601(5) 0.8300(4) 1.7393(3) 0.0253(11) Uani 1 1 d U
H30A H -0.8947 0.8631 1.7300 0.030 Uiso 1 1 calc R
C29 C -0.9444(4) 0.7326(3) 1.7140(3) 0.0156(9) Uani 1 1 d U
C18 C -0.9510(4) 0.7573(4) 1.5126(3) 0.0240(11) Uani 1 1 d U
H18A H -0.9801 0.7793 1.4662 0.036 Uiso 1 1 calc R
H18B H -1.0008 0.7945 1.5585 0.036 Uiso 1 1 calc R
H18C H -0.9533 0.6872 1.5201 0.036 Uiso 1 1 calc R
B1 B 0.1129(4) 0.6933(4) 1.2002(3) 0.0148(10) Uani 1 1 d U
C32 C -1.1646(5) 0.8298(4) 1.7901(3) 0.0281(12) Uani 1 1 d U
C58 C 0.1312(5) 0.8396(4) 1.2881(3) 0.0231(11) Uani 1 1 d U
H58A H 0.0478 0.8531 1.2997 0.028 Uiso 1 1 calc R
C9 C -0.8088(4) 0.7768(4) 1.9091(3) 0.0234(11) Uani 1 1 d U
H9A H -0.8152 0.7733 1.9655 0.035 Uiso 1 1 calc R
H9B H -0.8873 0.7846 1.8986 0.035 Uiso 1 1 calc R
H9C H -0.7721 0.8330 1.8884 0.035 Uiso 1 1 calc R
C7 C -0.6768(5) 0.4197(4) 1.8050(3) 0.0278(12) Uani 1 1 d U
H7A H -0.6693 0.3798 1.8510 0.042 Uiso 1 1 calc R
H7B H -0.6110 0.3959 1.7611 0.042 Uiso 1 1 calc R
H7C H -0.7509 0.4146 1.7913 0.042 Uiso 1 1 calc R
C16 C -0.4993(4) 0.7094(4) 1.4252(3) 0.0218(10) Uani 1 1 d U
H16A H -0.4799 0.7265 1.3699 0.033 Uiso 1 1 calc R
H16B H -0.4899 0.6379 1.4298 0.033 Uiso 1 1 calc R
H16C H -0.4465 0.7342 1.4522 0.033 Uiso 1 1 calc R
C44 C -0.0980(5) 0.8692(4) 1.0467(3) 0.0277(12) Uani 1 1 d U
H44A H -0.1417 0.9053 1.0132 0.033 Uiso 1 1 calc R
C52 C -0.0861(4) 0.6848(4) 1.3074(3) 0.0211(10) Uani 1 1 d U
H52A H -0.1249 0.7356 1.2806 0.025 Uiso 1 1 calc R
C1 C -0.5720(4) 0.5681(3) 1.8143(3) 0.0174(10) Uani 1 1 d U
C24 C -0.3191(5) 0.8326(4) 1.6290(3) 0.0264(11) Uani 1 1 d U
H24A H -0.2694 0.8786 1.6315 0.032 Uiso 1 1 calc R
C19 C -0.8697(5) 0.9548(4) 1.5561(3) 0.0272(11) Uani 1 1 d U
H19A H -0.8915 0.9961 1.5141 0.041 Uiso 1 1 calc R
H19B H -0.8278 0.9898 1.5852 0.041 Uiso 1 1 calc R
H19C H -0.9407 0.9392 1.5915 0.041 Uiso 1 1 calc R
C2 C -0.6758(4) 0.5236(3) 1.8228(3) 0.0181(10) Uani 1 1 d U
C15 C -0.6642(4) 0.8494(3) 1.4942(3) 0.0163(9) Uani 1 1 d U
C51 C -0.1494(5) 0.6516(4) 1.3765(3) 0.0245(11) Uani 1 1 d U
H51A H -0.2293 0.6805 1.3962 0.029 Uiso 1 1 calc R
C5 C -0.6084(4) 0.6674(3) 1.8421(3) 0.0156(9) Uani 1 1 d U
C45 C -0.0225(5) 0.9118(4) 1.0785(3) 0.0247(11) Uani 1 1 d U
H45A H -0.0143 0.9779 1.0669 0.030 Uiso 1 1 calc R
C37 C 0.2396(5) 0.4415(4) 1.0809(3) 0.0245(11) Uani 1 1 d U
H37A H 0.2220 0.3770 1.0821 0.029 Uiso 1 1 calc R
C23 C -0.2720(5) 0.7423(4) 1.5930(3) 0.0275(12) Uani 1 1 d U
H23A H -0.1902 0.7266 1.5702 0.033 Uiso 1 1 calc R
C38 C 0.3305(5) 0.4667(4) 1.0230(3) 0.0251(11) Uani 1 1 d U
H38A H 0.3768 0.4195 0.9849 0.030 Uiso 1 1 calc R
C11 C -0.6237(4) 0.7547(3) 1.4611(3) 0.0157(9) Uani 1 1 d U
C57 C 0.1896(5) 0.8994(4) 1.3212(3) 0.0273(12) Uani 1 1 d U
H57A H 0.1461 0.9529 1.3542 0.033 Uiso 1 1 calc R
C60 C 0.4427(6) 0.8938(5) 1.0740(4) 0.0394(14) Uani 1 1 d U
H60A H 0.3913 0.8836 1.1254 0.047 Uiso 1 1 calc R
H60B H 0.4823 0.9496 1.0796 0.047 Uiso 1 1 calc R
Cl3 Cl 0.36523(14) 0.02198(12) 0.82419(9) 0.0403(4) Uani 1 1 d U
Cl2 Cl 0.33747(15) 0.10991(12) 0.67682(9) 0.0464(4) Uani 1 1 d U
C59 C 0.2645(5) 0.0708(4) 0.7684(3) 0.0267(11) Uani 1 1 d U
H59A H 0.2091 0.1271 0.7969 0.032 Uiso 1 1 calc R
H59B H 0.2186 0.0203 0.7604 0.032 Uiso 1 1 calc R
Cl1 Cl -1.30495(13) 0.88995(12) 1.83772(10) 0.0434(4) Uani 1 1 d U
C31 C -1.0709(5) 0.8794(4) 1.7783(3) 0.0295(12) Uani 1 1 d U
H31A H -1.0815 0.9453 1.7961 0.035 Uiso 1 1 calc R
C27 C -0.8035(5) 0.5799(4) 1.6835(3) 0.0246(11) Uani 1 1 d U
H27A H -0.7615 0.5387 1.6370 0.029 Uiso 1 1 calc R
H27B H -0.8669 0.5503 1.7175 0.029 Uiso 1 1 calc R

loop_
_atom_site_aniso_label
_atom_site_aniso_U_11
_atom_site_aniso_U_22
_atom_site_aniso_U_33
_atom_site_aniso_U_23
_atom_site_aniso_U_13
_atom_site_aniso_U_12
Rh2 0.01121(14) 0.01212(14) 0.01099(14) 0.00301(9) -0.00400(9) -0.00326(9)
Rh1 0.01121(14) 0.01212(14) 0.01099(14) 0.00301(9) -0.00400(9) -0.00326(9)
S1 0.01121(14) 0.01212(14) 0.01099(14) 0.00301(9) -0.00400(9) -0.00326(9)
S2 0.01121(14) 0.01212(14) 0.01099(14) 0.00301(9) -0.00400(9) -0.00326(9)
Cl5 0.0466(7) 0.0443(7) 0.0431(7) -0.0020(6) -0.0121(6) -0.0028(6)
Cl4 0.0575(8) 0.0593(8) 0.0528(8) -0.0103(7) -0.0318(7) -0.0023(7)
C53 0.0168(13) 0.0159(13) 0.0154(13) 0.0022(10) -0.0034(10) -0.0029(10)
C22 0.0214(14) 0.0222(14) 0.0225(14) 0.0004(10) -0.0045(10) -0.0038(10)
C48 0.0162(13) 0.0159(13) 0.0158(13) 0.0001(10) -0.0045(10) -0.0031(10)
C21 0.0172(13) 0.0181(13) 0.0174(13) 0.0015(10) -0.0046(10) -0.0035(10)
C34 0.0218(14) 0.0220(14) 0.0223(14) 0.0012(10) -0.0054(10) -0.0050(10)
C35 0.0139(12) 0.0147(13) 0.0138(12) 0.0014(10) -0.0047(10) -0.0012(9)
C43 0.0252(14) 0.0274(14) 0.0253(14) 0.0007(10) -0.0068(10) -0.0035(10)
C6 0.0222(14) 0.0231(14) 0.0219(14) 0.0013(10) -0.0061(10) -0.0010(10)
C8 0.0255(14) 0.0270(14) 0.0258(14) 0.0017(10) -0.0049(10) -0.0063(10)
C28 0.0133(13) 0.0219(13) 0.0123(13) 0.0007(10) -0.0055(10) 0.0009(10)
C3 0.0182(13) 0.0185(13) 0.0167(13) 0.0019(10) -0.0040(10) -0.0030(10)
C14 0.0169(13) 0.0170(13) 0.0169(13) 0.0022(10) -0.0048(10) -0.0029(10)
C47 0.0160(13) 0.0155(13) 0.0154(13) 0.0005(10) -0.0039(10) -0.0032(10)
C40 0.0173(13) 0.0183(13) 0.0168(13) 0.0020(10) -0.0045(10) -0.0022(10)
C39 0.0221(14) 0.0236(14) 0.0209(14) 0.0025(10) -0.0049(10) -0.0019(10)
C20 0.0234(14) 0.0231(14) 0.0234(14) 0.0014(10) -0.0060(10) -0.0065(10)
C4 0.0168(13) 0.0170(13) 0.0157(13) 0.0008(10) -0.0044(10) -0.0026(10)
C46 0.0186(13) 0.0175(13) 0.0174(13) 0.0016(10) -0.0026(10) -0.0028(10)
C17 0.0242(14) 0.0233(14) 0.0227(14) -0.0005(10) -0.0059(10) -0.0059(10)
C55 0.0220(14) 0.0228(14) 0.0215(14) 0.0022(10) -0.0062(10) -0.0046(10)
C54 0.0187(13) 0.0175(13) 0.0183(13) 0.0024(10) -0.0043(10) -0.0033(10)
C56 0.0262(14) 0.0250(14) 0.0242(14) 0.0011(10) -0.0071(10) -0.0062(10)
C12 0.0159(13) 0.0159(13) 0.0142(13) 0.0019(10) -0.0046(10) -0.0035(10)
C33 0.0267(15) 0.0279(15) 0.0282(15) 0.0014(10) -0.0060(10) -0.0058(10)
C36 0.0188(13) 0.0201(13) 0.0189(13) 0.0008(10) -0.0046(10) -0.0037(10)
C50 0.0222(14) 0.0222(14) 0.0210(14) 0.0010(10) -0.0039(10) -0.0063(10)
C25 0.0208(13) 0.0202(13) 0.0203(13) 0.0009(10) -0.0049(10) -0.0031(10)
C42 0.0197(13) 0.0201(13) 0.0204(13) 0.0020(10) -0.0044(10) -0.0030(10)
C13 0.0166(13) 0.0174(13) 0.0163(13) 0.0022(10) -0.0053(10) -0.0038(10)
C26 0.0182(13) 0.0194(13) 0.0182(13) 0.0019(10) -0.0040(10) -0.0030(10)
C49 0.0204(13) 0.0189(13) 0.0182(13) 0.0010(10) -0.0056(10) -0.0044(10)
C41 0.0152(13) 0.0161(13) 0.0151(13) 0.0012(10) -0.0019(10) -0.0020(10)
C10 0.0211(13) 0.0218(14) 0.0209(14) 0.0003(10) -0.0067(10) -0.0043(10)
C30 0.0249(14) 0.0249(14) 0.0264(14) 0.0002(10) -0.0055(10) -0.0060(10)
C29 0.0158(13) 0.0161(13) 0.0151(13) 0.0017(10) -0.0045(10) -0.0023(10)
C18 0.0228(14) 0.0258(14) 0.0245(14) 0.0019(10) -0.0069(10) -0.0052(10)
B1 0.0147(13) 0.0146(14) 0.0149(14) 0.0012(10) -0.0029(10) -0.0024(10)
C32 0.0268(15) 0.0291(15) 0.0280(15) 0.0007(10) -0.0061(10) -0.0042(10)
C58 0.0229(14) 0.0235(14) 0.0225(14) 0.0004(10) -0.0051(10) -0.0036(10)
C9 0.0232(14) 0.0238(14) 0.0229(14) -0.0009(10) -0.0058(10) -0.0024(10)
C7 0.0296(15) 0.0264(15) 0.0280(15) 0.0013(10) -0.0073(10) -0.0058(10)
C16 0.0209(14) 0.0232(14) 0.0211(14) 0.0008(10) -0.0046(10) -0.0037(10)
C44 0.0274(15) 0.0286(15) 0.0256(15) 0.0028(10) -0.0063(10) -0.0011(10)
C52 0.0203(13) 0.0214(14) 0.0211(14) 0.0019(10) -0.0045(10) -0.0027(10)
C1 0.0179(13) 0.0179(13) 0.0164(13) 0.0021(10) -0.0049(10) -0.0022(10)
C24 0.0262(14) 0.0265(14) 0.0273(15) 0.0008(10) -0.0068(10) -0.0060(10)
C19 0.0271(15) 0.0265(15) 0.0274(15) 0.0018(10) -0.0068(10) -0.0030(10)
C2 0.0192(13) 0.0182(13) 0.0169(13) 0.0023(10) -0.0049(10) -0.0029(10)
C15 0.0168(13) 0.0168(13) 0.0157(13) 0.0026(10) -0.0042(10) -0.0037(10)
C51 0.0236(14) 0.0252(14) 0.0240(14) 0.0011(10) -0.0043(10) -0.0042(10)
C5 0.0162(13) 0.0166(13) 0.0146(13) 0.0015(10) -0.0050(10) -0.0026(10)
C45 0.0255(14) 0.0234(14) 0.0232(14) 0.0028(10) -0.0037(10) -0.0019(10)
C37 0.0252(14) 0.0245(14) 0.0242(14) -0.0004(10) -0.0067(10) -0.0039(10)
C23 0.0258(14) 0.0280(15) 0.0289(15) 0.0006(10) -0.0057(10) -0.0056(10)
C38 0.0254(14) 0.0258(14) 0.0235(14) -0.0002(10) -0.0065(10) -0.0018(10)
C11 0.0160(13) 0.0176(13) 0.0145(13) 0.0016(10) -0.0045(10) -0.0047(10)
C57 0.0284(15) 0.0273(15) 0.0264(15) -0.0006(10) -0.0069(10) -0.0045(10)
C60 0.0409(17) 0.0389(17) 0.0383(17) 0.0014(11) -0.0101(11) -0.0055(11)
Cl3 0.0393(7) 0.0455(7) 0.0360(7) -0.0053(6) -0.0172(6) 0.0055(6)
Cl2 0.0485(7) 0.0392(7) 0.0342(7) 0.0118(6) 0.0120(6) 0.0079(6)
C59 0.0268(14) 0.0266(15) 0.0258(14) 0.0018(10) -0.0053(10) -0.0033(10)
Cl1 0.0305(6) 0.0419(7) 0.0519(8) -0.0111(6) 0.0023(6) -0.0046(6)
C31 0.0303(15) 0.0281(15) 0.0299(15) -0.0005(10) -0.0069(10) -0.0046(10)
C27 0.0236(14) 0.0274(14) 0.0240(14) -0.0019(10) -0.0054(10) -0.0076(10)

loop_
_atom_type_symbol
_atom_type_description
_atom_type_scat_dispersion_real
_atom_type_scat_dispersion_imag
_atom_type_scat_source
C C 0.0033 0.0016 'International Tables Vol C Tables 4.2.6.8 and 6.1.1.4'
H H 0.0000 0.0000 'International Tables Vol C Tables 4.2.6.8 and 6.1.1.4'
B B 0.0013 0.0007 'International Tables Vol C Tables 4.2.6.8 and 6.1.1.4'
S S 0.1246 0.1234 'International Tables Vol C Tables 4.2.6.8 and 6.1.1.4'
Rh Rh -1.1178 0.9187 'International Tables Vol C Tables 4.2.6.8 and 6.1.1.4'
Cl Cl 0.1484 0.1585 'International Tables Vol C Tables 4.2.6.8 and 6.1.1.4'

loop_
_geom_angle_atom_site_label_1
_geom_angle_atom_site_label_2
_geom_angle_atom_site_label_3
_geom_angle
C28 Rh2 C12 112.80(17)
C28 Rh2 C14 118.15(17)
C12 Rh2 C14 64.54(17)
C28 Rh2 C13 98.65(17)
C12 Rh2 C13 38.37(17)
C14 Rh2 C13 38.35(17)
C28 Rh2 C11 150.29(17)
C12 Rh2 C11 38.73(17)
C14 Rh2 C11 63.96(17)
C13 Rh2 C11 64.00(17)
C28 Rh2 C15 156.98(17)
C12 Rh2 C15 63.87(17)
C14 Rh2 C15 38.92(17)
C13 Rh2 C15 64.07(17)
C11 Rh2 C15 37.07(17)
C28 Rh2 S2 83.89(13)
C12 Rh2 S2 163.18(12)
C14 Rh2 S2 106.53(13)
C13 Rh2 S2 140.85(13)
C11 Rh2 S2 125.11(12)
C15 Rh2 S2 100.01(12)
C28 Rh2 S1 83.30(12)
C12 Rh2 S1 106.89(12)
C14 Rh2 S1 158.45(13)
C13 Rh2 S1 143.06(13)
C11 Rh2 S1 96.64(12)
C15 Rh2 S1 119.70(12)
S2 Rh2 S1 76.08(4)
C28 Rh2 Rh1 47.30(12)
C12 Rh2 Rh1 143.73(12)
C14 Rh2 Rh1 147.84(12)
C13 Rh2 Rh1 145.94(12)
C11 Rh2 Rh1 145.14(12)
C15 Rh2 Rh1 147.63(12)
S2 Rh2 Rh1 50.11(3)
S1 Rh2 Rh1 49.01(3)
C5 Rh1 C2 64.73(17)
C5 Rh1 C4 38.94(17)
C2 Rh1 C4 64.53(17)
C5 Rh1 C1 38.20(17)
C2 Rh1 C1 38.68(18)
C4 Rh1 C1 64.35(17)
C5 Rh1 C3 64.00(17)
C2 Rh1 C3 38.63(17)
C4 Rh1 C3 37.63(17)
C1 Rh1 C3 64.00(17)
C5 Rh1 C27 154.54(19)
C2 Rh1 C27 91.38(19)
C4 Rh1 C27 124.11(18)
C1 Rh1 C27 124.91(18)
C3 Rh1 C27 92.07(19)
C5 Rh1 C28 158.62(17)
C2 Rh1 C28 120.67(18)
C4 Rh1 C28 121.71(17)
C1 Rh1 C28 157.11(17)
C3 Rh1 C28 106.25(17)
C27 Rh1 C28 32.28(18)
C5 Rh1 S1 118.07(12)
C2 Rh1 S1 113.20(13)
C4 Rh1 S1 156.81(13)
C1 Rh1 S1 98.88(13)
C3 Rh1 S1 150.65(13)
C27 Rh1 S1 78.24(14)
C28 Rh1 S1 80.13(12)
C5 Rh1 S2 93.45(12)
C2 Rh1 S2 158.17(13)
C4 Rh1 S2 99.07(13)
C1 Rh1 S2 122.48(13)
C3 Rh1 S2 133.22(13)
C27 Rh1 S2 110.20(14)
C28 Rh1 S2 79.71(12)
S1 Rh1 S2 75.81(4)
C5 Rh1 Rh2 140.72(12)
C2 Rh1 Rh2 151.48(13)
C4 Rh1 Rh2 141.34(12)
C1 Rh1 Rh2 146.96(12)
C3 Rh1 Rh2 148.18(12)
C27 Rh1 Rh2 64.68(14)
C28 Rh1 Rh2 42.81(12)
S1 Rh1 Rh2 49.45(3)
S2 Rh1 Rh2 49.27(3)
C21 S1 Rh1 98.99(16)
C21 S1 Rh2 95.98(16)
Rh1 S1 Rh2 81.54(3)
C26 S2 Rh2 96.21(16)
C26 S2 Rh1 98.32(16)
Rh2 S2 Rh1 80.61(3)
C54 C53 C58 115.0(4)
C54 C53 B1 125.6(4)
C58 C53 B1 119.4(4)
C21 C22 C23 119.8(5)
C49 C48 C47 122.7(4)
C22 C21 C26 120.6(4)
C22 C21 S1 122.8(4)
C26 C21 S1 116.6(4)
C33 C34 C29 122.4(5)
C36 C35 C40 115.2(4)
C36 C35 B1 124.2(4)
C40 C35 B1 120.3(4)
C42 C43 C44 119.7(5)
C27 C28 C29 121.5(4)
C27 C28 Rh2 120.3(4)
C29 C28 Rh2 118.0(3)
C27 C28 Rh1 72.2(3)
C29 C28 Rh1 112.9(3)
Rh2 C28 Rh1 89.89(17)
C4 C3 C2 108.7(4)
C4 C3 C8 125.2(4)
C2 C3 C8 126.0(4)
C4 C3 Rh1 70.3(3)
C2 C3 Rh1 69.7(3)
C8 C3 Rh1 128.9(3)
C13 C14 C15 107.7(4)
C13 C14 C19 127.1(4)
C15 C14 C19 124.8(4)
C13 C14 Rh2 71.5(3)
C15 C14 Rh2 72.2(3)
C19 C14 Rh2 127.3(3)
C52 C47 C48 114.9(4)
C52 C47 B1 124.1(4)
C48 C47 B1 120.7(4)
C39 C40 C35 122.4(4)
C40 C39 C38 120.5(5)
C3 C4 C5 108.1(4)
C3 C4 C9 126.1(4)
C5 C4 C9 125.6(4)
C3 C4 Rh1 72.1(3)
C5 C4 Rh1 70.2(3)
C9 C4 Rh1 126.7(3)
C45 C46 C41 122.3(5)
C56 C55 C54 120.7(5)
C55 C54 C53 122.8(5)
C55 C56 C57 118.3(5)
C13 C12 C11 108.1(4)
C13 C12 C17 126.8(4)
C11 C12 C17 124.6(4)
C13 C12 Rh2 71.9(3)
C11 C12 Rh2 72.4(3)
C17 C12 Rh2 127.7(3)
C32 C33 C34 118.9(5)
C37 C36 C35 123.2(5)
C51 C50 C49 118.9(5)
C26 C25 C24 119.4(5)
C43 C42 C41 123.0(5)
C12 C13 C14 107.8(4)
C12 C13 C18 125.8(4)
C14 C13 C18 126.3(4)
C12 C13 Rh2 69.8(3)
C14 C13 Rh2 70.1(3)
C18 C13 Rh2 127.3(3)
C25 C26 C21 120.0(4)
C25 C26 S2 124.2(4)
C21 C26 S2 115.8(4)
C50 C49 C48 120.1(4)
C46 C41 C42 115.5(4)
C46 C41 B1 124.4(4)
C42 C41 B1 119.9(4)
C29 C30 C31 120.8(5)
C34 C29 C30 117.5(4)
C34 C29 C28 117.0(4)
C30 C29 C28 125.5(4)
C47 B1 C35 111.9(4)
C47 B1 C41 112.0(4)
C35 B1 C41 103.8(4)
C47 B1 C53 104.8(4)
C35 B1 C53 113.5(4)
C41 B1 C53 111.1(4)
C33 C32 C31 122.0(5)
C33 C32 Cl1 118.6(4)
C31 C32 Cl1 119.4(4)
C57 C58 C53 122.9(5)
C45 C44 C43 118.7(5)
C51 C52 C47 123.1(5)
C5 C1 C2 108.2(4)
C5 C1 C6 125.2(4)
C2 C1 C6 126.6(4)
C5 C1 Rh1 70.2(3)
C2 C1 Rh1 70.2(3)
C6 C1 Rh1 125.7(3)
C23 C24 C25 120.3(5)
C1 C2 C3 107.1(4)
C1 C2 C7 125.8(4)
C3 C2 C7 126.8(4)
C1 C2 Rh1 71.1(3)
C3 C2 Rh1 71.7(3)
C7 C2 Rh1 127.7(4)
C11 C15 C14 107.9(4)
C11 C15 C20 126.8(4)
C14 C15 C20 125.3(4)
C11 C15 Rh2 71.2(3)
C14 C15 Rh2 68.9(3)
C20 C15 Rh2 126.1(3)
C50 C51 C52 120.3(5)
C1 C5 C4 107.9(4)
C1 C5 C10 125.1(4)
C4 C5 C10 126.7(4)
C1 C5 Rh1 71.6(3)
C4 C5 Rh1 70.8(3)
C10 C5 Rh1 127.6(3)
C44 C45 C46 120.9(5)
C38 C37 C36 119.7(5)
C24 C23 C22 119.9(5)
C39 C38 C37 118.9(5)
C15 C11 C12 108.3(4)
C15 C11 C16 127.0(4)
C12 C11 C16 124.6(4)
C15 C11 Rh2 71.7(3)
C12 C11 Rh2 68.9(3)
C16 C11 Rh2 125.2(3)
C58 C57 C56 120.3(5)
Cl4 C60 Cl5 113.1(4)
Cl3 C59 Cl2 111.0(3)
C32 C31 C30 118.3(5)
C28 C27 Rh1 75.5(3)

loop_
_geom_bond_atom_site_label_1
_geom_bond_atom_site_label_2
_geom_bond_distance
Rh2 C28 2.133(5)
Rh2 C12 2.160(5)
Rh2 C14 2.169(5)
Rh2 C13 2.189(5)
Rh2 C11 2.208(5)
Rh2 C15 2.215(5)
Rh2 S2 2.4104(11)
Rh2 S1 2.4107(11)
Rh2 Rh1 3.1381(5)
Rh1 C5 2.176(5)
Rh1 C2 2.181(5)
Rh1 C4 2.184(5)
Rh1 C1 2.194(5)
Rh1 C3 2.208(5)
Rh1 C27 2.269(5)
Rh1 C28 2.306(4)
Rh1 S1 2.3949(11)
Rh1 S2 2.4406(11)
S1 C21 1.791(5)
S2 C26 1.792(5)
Cl5 C60 1.755(6)
Cl4 C60 1.729(6)
C53 C54 1.395(7)
C53 C58 1.410(7)
C53 B1 1.654(7)
C22 C21 1.382(7)
C22 C23 1.392(7)
C48 C49 1.391(7)
C48 C47 1.413(6)
C21 C26 1.389(7)
C34 C33 1.368(7)
C34 C29 1.388(7)
C35 C36 1.399(7)
C35 C40 1.414(6)
C35 B1 1.641(7)
C43 C42 1.391(7)
C43 C44 1.399(8)
C6 C1 1.490(7)
C8 C3 1.492(7)
C28 C27 1.272(7)
C28 C29 1.523(6)
C3 C4 1.417(7)
C3 C2 1.452(7)
C14 C13 1.432(7)
C14 C15 1.461(6)
C14 C19 1.497(7)
C47 C52 1.398(7)
C47 B1 1.637(7)
C40 C39 1.387(7)
C39 C38 1.392(7)
C20 C15 1.487(7)
C4 C5 1.453(6)
C4 C9 1.495(7)
C46 C45 1.391(7)
C46 C41 1.403(7)
C17 C12 1.492(7)
C55 C56 1.379(7)
C55 C54 1.396(7)
C56 C57 1.394(8)
C12 C13 1.429(6)
C12 C11 1.449(6)
C33 C32 1.362(8)
C36 C37 1.395(7)
C50 C51 1.383(7)
C50 C49 1.389(7)
C25 C26 1.381(7)
C25 C24 1.406(7)
C42 C41 1.402(7)
C13 C18 1.496(7)
C41 B1 1.649(7)
C10 C5 1.492(7)
C30 C29 1.398(7)
C30 C31 1.401(8)
C32 C31 1.382(8)
C32 Cl1 1.755(6)
C58 C57 1.386(7)
C7 C2 1.483(7)
C16 C11 1.497(7)
C44 C45 1.380(8)
C52 C51 1.388(7)
C1 C5 1.430(7)
C1 C2 1.449(7)
C24 C23 1.381(8)
C15 C11 1.406(7)
C37 C38 1.391(7)
Cl3 C59 1.756(5)
Cl2 C59 1.766(5)
